data_1550634
loop_
_publ_author_name
'Zhou, Hui'
'Zhang, Rui'
'zhang, hui'
'Mu, Sen'
'Lu, Xiaobing'

_publ_section_title
;
 Organocatalytic Cycloaddition of Carbonyl Sulfide with Propargylic
 Alcohols to 1,3-Oxathiolan-2-ones
;
_journal_name_full 'Catalysis Science &amp; Technology'
_journal_paper_doi 10.1039/C9CY00062C
_journal_year 2019
_chemical_formula_sum 'C9 H14 N2 O S'
_chemical_formula_weight 198.28
_chemical_name_systematic
; 
 ? 
;
_space_group_IT_number 14
_symmetry_cell_setting monoclinic
_symmetry_space_group_name_Hall '-P 2yn'
_symmetry_space_group_name_H-M 'P 1 21/n 1'
_atom_sites_solution_hydrogens geom
_atom_sites_solution_primary direct
_atom_sites_solution_secondary difmap
_audit_creation_method SHELXL-97
_audit_update_record
;
2017-01-03 deposited with the CCDC.    2019-02-22 downloaded from the CCDC.
;
_cell_angle_alpha 90.00
_cell_angle_beta 95.949(2)
_cell_angle_gamma 90.00
_cell_formula_units_Z 4
_cell_length_a 7.5382(2)
_cell_length_b 12.2061(3)
_cell_length_c 10.8739(3)
_cell_measurement_reflns_used 1357
_cell_measurement_temperature 273(2)
_cell_measurement_theta_max 24.32
_cell_measurement_theta_min 2.52
_cell_volume 995.14(5)
_computing_cell_refinement 'Bruker SMART'
_computing_data_collection 'Bruker SMART'
_computing_data_reduction 'Bruker SMART'
_computing_structure_refinement 'SHELXL-97 (Sheldrick, 1997)'
_computing_structure_solution 'SHELXS-97 (Sheldrick, 1990)'
_diffrn_ambient_temperature 273(2)
_diffrn_measured_fraction_theta_full 0.984
_diffrn_measured_fraction_theta_max 0.984
_diffrn_measurement_device_type 'CCD area detector'
_diffrn_measurement_method 'phi and omega scans'
_diffrn_radiation_monochromator graphite
_diffrn_radiation_source 'fine-focus sealed tube'
_diffrn_radiation_type MoK\a
_diffrn_radiation_wavelength 0.71073
_diffrn_reflns_av_R_equivalents 0.0357
_diffrn_reflns_av_sigmaI/netI 0.0480
_diffrn_reflns_limit_h_max 9
_diffrn_reflns_limit_h_min -9
_diffrn_reflns_limit_k_max 15
_diffrn_reflns_limit_k_min -13
_diffrn_reflns_limit_l_max 12
_diffrn_reflns_limit_l_min -14
_diffrn_reflns_number 5993
_diffrn_reflns_theta_full 27.51
_diffrn_reflns_theta_max 27.51
_diffrn_reflns_theta_min 2.52
_exptl_absorpt_coefficient_mu 0.288
_exptl_absorpt_correction_T_max 0.9532
_exptl_absorpt_correction_T_min 0.9383
_exptl_absorpt_correction_type multi-scan
_exptl_absorpt_process_details sadabs
_exptl_crystal_colour colorless
_exptl_crystal_density_diffrn 1.323
_exptl_crystal_density_method 'not measured'
_exptl_crystal_description block
_exptl_crystal_F_000 424
_exptl_crystal_size_max 0.28
_exptl_crystal_size_mid 0.23
_exptl_crystal_size_min 0.21
_refine_diff_density_max 1.132
_refine_diff_density_min -0.458
_refine_diff_density_rms 0.072
_refine_ls_extinction_method none
_refine_ls_goodness_of_fit_ref 1.063
_refine_ls_hydrogen_treatment mixed
_refine_ls_matrix_type full
_refine_ls_number_parameters 118
_refine_ls_number_reflns 2251
_refine_ls_number_restraints 0
_refine_ls_restrained_S_all 1.063
_refine_ls_R_factor_all 0.0736
_refine_ls_R_factor_gt 0.0529
_refine_ls_shift/su_max 0.001
_refine_ls_shift/su_mean 0.000
_refine_ls_structure_factor_coef Fsqd
_refine_ls_weighting_details 'calc w=1/[\s^2^(Fo^2^)+(0.0633P)^2^+0.7904P] where P=(Fo^2^+2Fc^2^)/3'
_refine_ls_weighting_scheme calc
_refine_ls_wR_factor_gt 0.1292
_refine_ls_wR_factor_ref 0.1401
_reflns_number_gt 1712
_reflns_number_total 2251
_reflns_threshold_expression >2sigma(I)
_cod_data_source_file c9cy00062c2.cif
_cod_data_source_block 1_CCDC1
_cod_depositor_comments
;
The following automatic conversions were performed:

'_symmetry_cell_setting' value 'Monoclinic' changed to 'monoclinic'
according to
/home/data/users/saulius/crontab/automatic-downloads/rss-feeds/RSC/lib/dictionaries/cif_core.dic
dictionary named 'cif_core.dic' version 2.4.2 from 2011-04-26.

Automatic conversion script
Id: cif_fix_values 4973 2017-02-22 13:04:09Z antanas 
;
_cod_original_sg_symbol_H-M 'P2(1)/n  '
_cod_database_code 1550634

loop_
_symmetry_equiv_pos_as_xyz
'x, y, z'
'-x+1/2, y+1/2, -z+1/2'
'-x, -y, -z'
'x-1/2, -y-1/2, z-1/2'

loop_
_atom_site_label
_atom_site_type_symbol
_atom_site_fract_x
_atom_site_fract_y
_atom_site_fract_z
_atom_site_U_iso_or_equiv
_atom_site_adp_type
_atom_site_occupancy
_atom_site_symmetry_multiplicity
_atom_site_calc_flag
_atom_site_refinement_flags
S1 S 0.06350(9) 0.78548(5) 0.34210(6) 0.0253(2) Uani 1 1 d .
O1 O -0.0597(2) 0.65974(15) 0.51200(18) 0.0308(5) Uani 1 1 d .
N2 N 0.4659(3) 0.65164(17) 0.36715(19) 0.0200(5) Uani 1 1 d .
N1 N 0.2669(3) 0.55981(17) 0.2267(2) 0.0243(5) Uani 1 1 d .
C9 C 0.0541(3) 0.6763(2) 0.4394(2) 0.0210(5) Uani 1 1 d .
C5 C 0.3136(3) 0.60021(18) 0.3371(2) 0.0178(5) Uani 1 1 d .
C4 C 0.5807(3) 0.6863(2) 0.2744(3) 0.0270(6) Uani 1 1 d .
H4A H 0.7033 0.6913 0.3111 0.032 Uiso 1 1 calc R
H4B H 0.5440 0.7578 0.2423 0.032 Uiso 1 1 calc R
C2 C 0.3715(4) 0.5833(2) 0.1237(2) 0.0284(6) Uani 1 1 d .
H2A H 0.3239 0.6479 0.0799 0.034 Uiso 1 1 calc R
H2B H 0.3623 0.5223 0.0663 0.034 Uiso 1 1 calc R
C8 C 0.2082(4) 0.5935(2) 0.4483(3) 0.0304(6) Uani 1 1 d .
H8A H 0.1649 0.5189 0.4597 0.037 Uiso 1 1 calc R
C3 C 0.5660(4) 0.6024(2) 0.1703(3) 0.0277(6) Uani 1 1 d .
H3A H 0.6297 0.6286 0.1030 0.033 Uiso 1 1 calc R
H3B H 0.6199 0.5340 0.2000 0.033 Uiso 1 1 calc R
C6 C 0.4871(3) 0.6934(2) 0.4942(2) 0.0260(6) Uani 1 1 d .
H6A H 0.4596 0.7710 0.4966 0.031 Uiso 1 1 calc R
H6B H 0.6073 0.6814 0.5330 0.031 Uiso 1 1 calc R
C1 C 0.0907(4) 0.5102(2) 0.1976(3) 0.0354(7) Uani 1 1 d .
H1A H 0.0359 0.4995 0.2726 0.053 Uiso 1 1 calc R
H1B H 0.1032 0.4408 0.1579 0.053 Uiso 1 1 calc R
H1C H 0.0175 0.5578 0.1434 0.053 Uiso 1 1 calc R
C7 C 0.3533(4) 0.6264(2) 0.5559(3) 0.0334(7) Uani 1 1 d .
H7A H 0.4091 0.5619 0.5949 0.040 Uiso 1 1 calc R
H7B H 0.3010 0.6694 0.6180 0.040 Uiso 1 1 calc R

loop_
_atom_site_aniso_label
_atom_site_aniso_U_11
_atom_site_aniso_U_22
_atom_site_aniso_U_33
_atom_site_aniso_U_23
_atom_site_aniso_U_13
_atom_site_aniso_U_12
S1 0.0265(4) 0.0230(3) 0.0259(4) 0.0012(3) 0.0007(3) 0.0055(3)
O1 0.0254(10) 0.0294(11) 0.0399(12) -0.0061(9) 0.0148(9) -0.0026(8)
N2 0.0160(10) 0.0239(11) 0.0200(10) -0.0002(9) 0.0018(8) -0.0003(8)
N1 0.0226(11) 0.0209(11) 0.0292(13) -0.0080(9) 0.0016(9) -0.0006(8)
C9 0.0180(12) 0.0213(12) 0.0235(13) -0.0040(10) 0.0013(10) -0.0028(9)
C5 0.0174(11) 0.0122(11) 0.0243(13) 0.0012(9) 0.0042(9) 0.0031(9)
C4 0.0202(12) 0.0314(14) 0.0304(15) 0.0049(11) 0.0071(11) -0.0045(11)
C2 0.0393(16) 0.0255(14) 0.0205(13) -0.0025(11) 0.0036(12) 0.0056(12)
C8 0.0324(15) 0.0245(14) 0.0368(16) 0.0065(12) 0.0152(12) 0.0044(11)
C3 0.0297(14) 0.0284(14) 0.0275(14) 0.0056(11) 0.0147(11) 0.0075(11)
C6 0.0213(12) 0.0343(15) 0.0216(13) -0.0062(11) -0.0022(10) 0.0020(11)
C1 0.0258(14) 0.0331(16) 0.0462(18) -0.0183(14) -0.0014(13) -0.0024(12)
C7 0.0338(15) 0.0363(16) 0.0299(15) 0.0004(12) 0.0024(12) 0.0080(13)

loop_
_atom_type_symbol
_atom_type_description
_atom_type_scat_dispersion_real
_atom_type_scat_dispersion_imag
_atom_type_scat_source
C C 0.0033 0.0016 'International Tables Vol C Tables 4.2.6.8 and 6.1.1.4'
H H 0.0000 0.0000 'International Tables Vol C Tables 4.2.6.8 and 6.1.1.4'
N N 0.0061 0.0033 'International Tables Vol C Tables 4.2.6.8 and 6.1.1.4'
O O 0.0106 0.0060 'International Tables Vol C Tables 4.2.6.8 and 6.1.1.4'
S S 0.1246 0.1234 'International Tables Vol C Tables 4.2.6.8 and 6.1.1.4'

loop_
_geom_angle_atom_site_label_1
_geom_angle_atom_site_label_2
_geom_angle_atom_site_label_3
_geom_angle
C5 N2 C4 122.0(2)
C5 N2 C6 113.9(2)
C4 N2 C6 122.5(2)
C5 N1 C2 120.8(2)
C5 N1 C1 120.3(2)
C2 N1 C1 117.7(2)
O1 C9 C8 114.9(2)
O1 C9 S1 126.7(2)
C8 C9 S1 118.24(18)
N1 C5 N2 123.3(2)
N1 C5 C8 126.7(2)
N2 C5 C8 110.0(2)
N2 C4 C3 108.5(2)
N1 C2 C3 110.7(2)
C5 C8 C9 111.7(2)
C5 C8 C7 101.5(2)
C9 C8 C7 110.1(2)
C2 C3 C4 110.2(2)
N2 C6 C7 102.6(2)
C8 C7 C6 104.7(2)

loop_
_geom_bond_atom_site_label_1
_geom_bond_atom_site_label_2
_geom_bond_distance
S1 C9 1.707(3)
O1 C9 1.241(3)
N2 C5 1.320(3)
N2 C4 1.458(3)
N2 C6 1.466(3)
N1 C5 1.312(3)
N1 C2 1.463(3)
N1 C1 1.464(3)
C9 C8 1.536(4)
C5 C8 1.516(4)
C4 C3 1.521(4)
C2 C3 1.519(4)
C8 C7 1.568(4)
C6 C7 1.508(4)
